data_4120362
loop_
_publ_author_name
'Zheng Wei'
'Alexander S. Filatov'
'Evgeny V. Dikarev'

_publ_contact_author_address
;
Department of Chemistry
University at Albany
1400 Washington Avenue
Albany NY 12222
USA
;
_publ_contact_author_email dikarev@albany.edu
_publ_contact_author_fax 518-442-3462
_publ_contact_author_name
;
Dikarev, Evgeny V. 
;
_publ_contact_author_phone 518-442-4401
_publ_section_title
;
 Volatile Heterometallic Precursors for the Low-Temperature Synthesis of
 Prospective Sodium Ion Battery Cathode Materials
;
_journal_name_full 'Journal of the American Chemical Society'
_journal_page_first 12216
_journal_page_last 12219
_journal_paper_doi 10.1021/ja4069529
_journal_volume 135
_journal_year 2013
_chemical_formula_moiety 'C15 H3 F18 Na Ni O6'
_chemical_formula_sum 'C15 H3 F18 Na Ni O6'
_chemical_formula_weight 702.85
_chemical_name_systematic
; 
 ? 
;
_space_group_IT_number 165
_symmetry_cell_setting trigonal
_symmetry_Int_Tables_number 165
_symmetry_space_group_name_Hall '-P 3 2"c'
_symmetry_space_group_name_H-M 'P -3 c 1'
_atom_sites_solution_hydrogens geom
_atom_sites_solution_primary direct
_atom_sites_solution_secondary difmap
_audit_creation_method SHELXL-97
_cell_angle_alpha 90.00
_cell_angle_beta 90.00
_cell_angle_gamma 120.00
_cell_formula_units_Z 6
_cell_length_a 17.884(4)
_cell_length_b 17.884(4)
_cell_length_c 12.391(3)
_cell_measurement_reflns_used 8980
_cell_measurement_temperature 100(2)
_cell_measurement_theta_max 28.19
_cell_measurement_theta_min 2.28
_cell_volume 3432.2(14)
_computing_cell_refinement 'SAINT Ver. 6.22  (Bruker-AXS, 2003)'
_computing_data_collection 'SMART Ver. 5.622 (Bruker-AXS, 2003)'
_computing_data_reduction 'SAINT Ver. 6.22'
_computing_molecular_graphics 'SHELXTL Ver. 6.14'
_computing_publication_material 'SHELXTL Ver. 6.14'
_computing_structure_refinement 'SHELXTL Ver. 6.14'
_computing_structure_solution 'SHELXTL Ver. 6.14 (Bruker-AXS, 2003)'
_diffrn_ambient_temperature 100(2)
_diffrn_measured_fraction_theta_full 0.999
_diffrn_measured_fraction_theta_max 0.969
_diffrn_measurement_device_type 'Bruker SMART APEX CCD area-detector'
_diffrn_measurement_method '0.30\% \w scans'
_diffrn_radiation_monochromator graphite
_diffrn_radiation_source 'fine-focus sealed tube'
_diffrn_radiation_type Mo-K\a
_diffrn_radiation_wavelength 0.71073
_diffrn_reflns_av_R_equivalents 0.0722
_diffrn_reflns_av_sigmaI/netI 0.0402
_diffrn_reflns_limit_h_max 23
_diffrn_reflns_limit_h_min -23
_diffrn_reflns_limit_k_max 23
_diffrn_reflns_limit_k_min -23
_diffrn_reflns_limit_l_max 16
_diffrn_reflns_limit_l_min -16
_diffrn_reflns_number 27317
_diffrn_reflns_theta_full 25.00
_diffrn_reflns_theta_max 28.25
_diffrn_reflns_theta_min 2.28
_exptl_absorpt_coefficient_mu 1.046
_exptl_absorpt_correction_T_max 0.9794
_exptl_absorpt_correction_T_min 0.7949
_exptl_absorpt_correction_type multi-scan
_exptl_absorpt_process_details
;
SADABS  (Bruker-AXS, 2003)
;
_exptl_crystal_colour green
_exptl_crystal_density_diffrn 2.040
_exptl_crystal_description needle
_exptl_crystal_F_000 2052
_exptl_crystal_size_max 0.23
_exptl_crystal_size_mid 0.03
_exptl_crystal_size_min 0.02
_refine_diff_density_max 2.254
_refine_diff_density_min -1.856
_refine_diff_density_rms 0.165
_refine_ls_extinction_method none
_refine_ls_goodness_of_fit_ref 1.087
_refine_ls_hydrogen_treatment constr
_refine_ls_matrix_type full
_refine_ls_number_parameters 187
_refine_ls_number_reflns 2749
_refine_ls_number_restraints 0
_refine_ls_restrained_S_all 1.087
_refine_ls_R_factor_all 0.1335
_refine_ls_R_factor_gt 0.1060
_refine_ls_shift/su_max 0.000
_refine_ls_shift/su_mean 0.000
_refine_ls_structure_factor_coef Fsqd
_refine_ls_weighting_details 'calc w=1/[\s^2^(Fo^2^)+(0.0108P)^2^+85.1499P] where P=(Fo^2^+2Fc^2^)/3'
_refine_ls_weighting_scheme calc
_refine_ls_wR_factor_gt 0.2220
_refine_ls_wR_factor_ref 0.2334
_reflns_number_gt 2013
_reflns_number_total 2749
_reflns_threshold_expression I>2\s(I)
_cod_data_source_file ja4069529_si_002_5.cif
_cod_data_source_block NaNi(hfac)3
_cod_original_cell_volume 3432.1(13)
_cod_original_sg_symbol_Hall '-P 3 2"c     '
_cod_original_sg_symbol_H-M 'P -3 c 1 '
_cod_database_code 4120362

loop_
_symmetry_equiv_pos_as_xyz
'x, y, z'
'-y, x-y, z'
'-x+y, -x, z'
'y, x, -z+1/2'
'x-y, -y, -z+1/2'
'-x, -x+y, -z+1/2'
'-x, -y, -z'
'y, -x+y, -z'
'x-y, x, -z'
'-y, -x, z-1/2'
'-x+y, y, z-1/2'
'x, x-y, z-1/2'

loop_
_atom_site_label
_atom_site_type_symbol
_atom_site_fract_x
_atom_site_fract_y
_atom_site_fract_z
_atom_site_U_iso_or_equiv
_atom_site_adp_type
_atom_site_occupancy
_atom_site_symmetry_multiplicity
_atom_site_calc_flag
_atom_site_refinement_flags
Ni1 Ni 1.0000 0.0000 0.2500 0.0211(5) Uani 1 6 d S
Na1 Na 1.0000 0.0000 0.0000 0.032(2) Uani 1 6 d S
F1 F 0.9263(4) 0.1269(4) -0.0214(4) 0.0469(16) Uani 1 1 d .
O1 O 0.9537(4) 0.0563(4) 0.1493(4) 0.0224(11) Uani 1 1 d .
C2 C 0.9622(6) 0.1299(6) 0.1626(7) 0.0303(19) Uani 1 1 d .
F3 F 0.9545(7) 0.2406(5) 0.0662(6) 0.084(3) Uani 1 1 d .
C1 C 1.0000 0.1865(8) 0.2500 0.034(3) Uani 1 2 d S
H1 H 1.0000 0.2397 0.2500 0.041 Uiso 1 2 calc SR
F2 F 0.8367(5) 0.1235(6) 0.0927(5) 0.076(3) Uani 1 1 d .
C3 C 0.9193(8) 0.1571(7) 0.0747(7) 0.042(2) Uani 1 1 d .
Ni2 Ni 0.6667 0.3333 0.46637(13) 0.0210(4) Uani 1 3 d S
Na2 Na 0.6667 0.3333 0.2153(4) 0.0229(11) Uani 1 3 d S
O2 O 0.7697(3) 0.3875(4) 0.5675(4) 0.0221(11) Uani 1 1 d .
F9 F 0.7926(4) 0.5389(4) 0.1996(4) 0.0472(16) Uani 1 1 d .
O3 O 0.7223(4) 0.4367(4) 0.3658(4) 0.0238(12) Uani 1 1 d .
F5 F 0.8743(4) 0.4598(4) 0.7329(4) 0.0451(15) Uani 1 1 d .
F7 F 0.9043(4) 0.6263(4) 0.2901(5) 0.066(2) Uani 1 1 d .
F4 F 0.9483(4) 0.4386(5) 0.6141(5) 0.0572(19) Uani 1 1 d .
F8 F 0.7826(5) 0.6181(4) 0.3219(5) 0.063(2) Uani 1 1 d .
C6 C 0.8546(6) 0.5176(5) 0.4641(6) 0.0260(17) Uani 1 1 d .
H6 H 0.9087 0.5698 0.4630 0.031 Uiso 1 1 calc R
F6 F 0.9662(4) 0.5657(4) 0.6360(5) 0.066(2) Uani 1 1 d .
C7 C 0.7949(6) 0.5010(6) 0.3808(6) 0.0280(18) Uani 1 1 d .
C8 C 0.8195(7) 0.5731(6) 0.2988(7) 0.037(2) Uani 1 1 d .
C5 C 0.8359(6) 0.4585(5) 0.5495(6) 0.0243(17) Uani 1 1 d .
C4 C 0.9082(6) 0.4834(7) 0.6329(7) 0.037(2) Uani 1 1 d .

loop_
_atom_site_aniso_label
_atom_site_aniso_U_11
_atom_site_aniso_U_22
_atom_site_aniso_U_33
_atom_site_aniso_U_23
_atom_site_aniso_U_13
_atom_site_aniso_U_12
Ni1 0.0245(8) 0.0245(8) 0.0141(11) 0.000 0.000 0.0123(4)
Na1 0.045(3) 0.045(3) 0.007(3) 0.000 0.000 0.0226(16)
F1 0.077(5) 0.067(4) 0.020(2) 0.002(3) -0.001(3) 0.052(4)
O1 0.029(3) 0.026(3) 0.016(2) -0.002(2) -0.001(2) 0.017(2)
C2 0.029(5) 0.042(5) 0.021(4) 0.000(4) 0.003(3) 0.019(4)
F3 0.168(9) 0.063(5) 0.054(4) -0.017(4) -0.045(5) 0.082(6)
C1 0.035(7) 0.032(5) 0.038(7) 0.000(3) 0.000(6) 0.018(4)
F2 0.082(5) 0.167(9) 0.027(3) -0.007(4) -0.005(3) 0.099(6)
C3 0.064(7) 0.056(7) 0.024(4) -0.005(4) -0.006(4) 0.045(6)
Ni2 0.0240(6) 0.0240(6) 0.0151(8) 0.000 0.000 0.0120(3)
Na2 0.0239(16) 0.0239(16) 0.021(2) 0.000 0.000 0.0119(8)
O2 0.019(3) 0.023(3) 0.022(3) -0.001(2) -0.002(2) 0.009(2)
F9 0.067(4) 0.041(3) 0.022(3) 0.002(2) -0.010(3) 0.018(3)
O3 0.035(3) 0.025(3) 0.010(2) -0.001(2) -0.002(2) 0.014(3)
F5 0.044(3) 0.061(4) 0.018(2) -0.002(2) -0.004(2) 0.017(3)
F7 0.053(4) 0.052(4) 0.054(4) 0.028(3) -0.010(3) -0.004(3)
F4 0.044(4) 0.100(6) 0.044(3) 0.000(4) -0.005(3) 0.048(4)
F8 0.114(6) 0.052(4) 0.049(4) 0.011(3) 0.009(4) 0.060(5)
C6 0.032(5) 0.021(4) 0.014(3) 0.004(3) 0.001(3) 0.006(3)
F6 0.056(4) 0.055(4) 0.048(4) 0.013(3) -0.025(3) -0.002(3)
C7 0.035(5) 0.027(5) 0.021(4) -0.004(3) 0.003(3) 0.015(4)
C8 0.044(6) 0.033(5) 0.024(4) 0.001(4) -0.006(4) 0.013(5)
C5 0.032(5) 0.029(4) 0.017(4) 0.001(3) -0.003(3) 0.018(4)
C4 0.026(5) 0.047(6) 0.027(4) 0.007(4) -0.007(4) 0.011(4)

loop_
_atom_type_symbol
_atom_type_description
_atom_type_scat_dispersion_real
_atom_type_scat_dispersion_imag
_atom_type_scat_source
C C 0.0033 0.0016 'International Tables Vol C Tables 4.2.6.8 and 6.1.1.4'
H H 0.0000 0.0000 'International Tables Vol C Tables 4.2.6.8 and 6.1.1.4'
O O 0.0106 0.0060 'International Tables Vol C Tables 4.2.6.8 and 6.1.1.4'
F F 0.0171 0.0103 'International Tables Vol C Tables 4.2.6.8 and 6.1.1.4'
Na Na 0.0362 0.0249 'International Tables Vol C Tables 4.2.6.8 and 6.1.1.4'
Ni Ni 0.3393 1.1124 'International Tables Vol C Tables 4.2.6.8 and 6.1.1.4'

loop_
_geom_angle_atom_site_label_1
_geom_angle_atom_site_label_2
_geom_angle_atom_site_label_3
_geom_angle
_geom_angle_site_symmetry_1
_geom_angle_site_symmetry_3
_geom_angle_publ_flag
O1 Ni1 O1 97.6(3) 6_765 3_765 yes
O1 Ni1 O1 175.0(3) 6_765 2_645 yes
O1 Ni1 O1 85.9(2) 3_765 2_645 yes
O1 Ni1 O1 85.9(2) 6_765 5 yes
O1 Ni1 O1 175.0(3) 3_765 5 yes
O1 Ni1 O1 90.7(3) 2_645 5 yes
O1 Ni1 O1 90.7(3) 6_765 . yes
O1 Ni1 O1 85.9(2) 3_765 . yes
O1 Ni1 O1 85.9(2) 2_645 . yes
O1 Ni1 O1 97.6(3) 5 . yes
O1 Ni1 O1 85.9(2) 6_765 4_645 yes
O1 Ni1 O1 90.7(3) 3_765 4_645 yes
O1 Ni1 O1 97.6(3) 2_645 4_645 yes
O1 Ni1 O1 85.9(2) 5 4_645 yes
O1 Ni1 O1 175.0(3) . 4_645 yes
O1 Ni1 Na1 128.09(14) 6_765 . yes
O1 Ni1 Na1 51.91(14) 3_765 . yes
O1 Ni1 Na1 51.91(14) 2_645 . yes
O1 Ni1 Na1 128.09(14) 5 . yes
O1 Ni1 Na1 51.91(14) . . yes
O1 Ni1 Na1 128.09(14) 4_645 . yes
O1 Ni1 Na1 51.91(14) 6_765 4_645 yes
O1 Ni1 Na1 128.09(14) 3_765 4_645 yes
O1 Ni1 Na1 128.09(14) 2_645 4_645 yes
O1 Ni1 Na1 51.91(14) 5 4_645 yes
O1 Ni1 Na1 128.09(14) . 4_645 yes
O1 Ni1 Na1 51.91(14) 4_645 4_645 yes
Na1 Ni1 Na1 180.0 . 4_645 yes
O1 Na1 O1 111.24(19) . 9_545 ?
O1 Na1 O1 68.76(19) . 3_765 ?
O1 Na1 O1 180.0(3) 9_545 3_765 ?
O1 Na1 O1 111.24(19) . 8_665 ?
O1 Na1 O1 68.76(19) 9_545 8_665 ?
O1 Na1 O1 111.24(19) 3_765 8_665 ?
O1 Na1 O1 68.76(19) . 2_645 ?
O1 Na1 O1 111.24(19) 9_545 2_645 ?
O1 Na1 O1 68.76(19) 3_765 2_645 ?
O1 Na1 O1 180.0(3) 8_665 2_645 ?
O1 Na1 O1 179.998(1) . 7_755 ?
O1 Na1 O1 68.76(19) 9_545 7_755 ?
O1 Na1 O1 111.24(19) 3_765 7_755 ?
O1 Na1 O1 68.76(19) 8_665 7_755 ?
O1 Na1 O1 111.24(19) 2_645 7_755 ?
O1 Na1 Ni1 40.70(12) . . ?
O1 Na1 Ni1 139.30(12) 9_545 . ?
O1 Na1 Ni1 40.70(12) 3_765 . ?
O1 Na1 Ni1 139.30(12) 8_665 . ?
O1 Na1 Ni1 40.70(12) 2_645 . ?
O1 Na1 Ni1 139.30(12) 7_755 . ?
O1 Na1 Ni1 139.30(12) . 7_755 ?
O1 Na1 Ni1 40.70(12) 9_545 7_755 ?
O1 Na1 Ni1 139.30(12) 3_765 7_755 ?
O1 Na1 Ni1 40.70(12) 8_665 7_755 ?
O1 Na1 Ni1 139.30(12) 2_645 7_755 ?
O1 Na1 Ni1 40.70(12) 7_755 7_755 ?
Ni1 Na1 Ni1 180.0 . 7_755 ?
C2 O1 Ni1 125.1(5) . . ?
C2 O1 Na1 129.9(5) . . ?
Ni1 O1 Na1 87.39(19) . . ?
O1 C2 C1 128.2(9) . . ?
O1 C2 C3 114.8(8) . . ?
C1 C2 C3 116.8(9) . . ?
C2 C1 C2 122.5(13) . 6_765 ?
C2 C1 H1 118.8 . . ?
C2 C1 H1 118.8 6_765 . ?
F3 C3 F2 109.3(9) . . ?
F3 C3 F1 107.5(9) . . ?
F2 C3 F1 106.2(9) . . ?
F3 C3 C2 112.8(9) . . ?
F2 C3 C2 111.1(9) . . ?
F1 C3 C2 109.7(8) . . ?
O2 Ni2 O2 85.9(2) 3_665 . yes
O2 Ni2 O2 85.9(2) 3_665 2_655 yes
O2 Ni2 O2 85.9(2) . 2_655 yes
O2 Ni2 O3 176.6(2) 3_665 . yes
O2 Ni2 O3 91.7(2) . . yes
O2 Ni2 O3 96.3(2) 2_655 . yes
O2 Ni2 O3 91.7(2) 3_665 3_665 yes
O2 Ni2 O3 96.3(2) . 3_665 yes
O2 Ni2 O3 176.6(2) 2_655 3_665 yes
O3 Ni2 O3 86.2(2) . 3_665 yes
O2 Ni2 O3 96.3(2) 3_665 2_655 yes
O2 Ni2 O3 176.6(2) . 2_655 yes
O2 Ni2 O3 91.7(2) 2_655 2_655 yes
O3 Ni2 O3 86.2(2) . 2_655 yes
O3 Ni2 O3 86.2(2) 3_665 2_655 yes
O2 Ni2 Na2 51.87(15) 3_665 10_666 yes
O2 Ni2 Na2 51.87(15) . 10_666 yes
O2 Ni2 Na2 51.87(15) 2_655 10_666 yes
O3 Ni2 Na2 127.89(15) . 10_666 yes
O3 Ni2 Na2 127.89(15) 3_665 10_666 yes
O3 Ni2 Na2 127.89(15) 2_655 10_666 yes
O2 Ni2 Na2 128.13(15) 3_665 . yes
O2 Ni2 Na2 128.13(15) . . yes
O2 Ni2 Na2 128.13(15) 2_655 . yes
O3 Ni2 Na2 52.11(15) . . yes
O3 Ni2 Na2 52.11(15) 3_665 . yes
O3 Ni2 Na2 52.11(15) 2_655 . yes
Na2 Ni2 Na2 180.0 10_666 . yes
O2 Na2 O2 69.4(2) 12 10_665 ?
O2 Na2 O2 69.4(2) 12 11_655 ?
O2 Na2 O2 69.4(2) 10_665 11_655 ?
O2 Na2 O3 110.63(19) 12 . ?
O2 Na2 O3 179.3(2) 10_665 . ?
O2 Na2 O3 111.30(18) 11_655 . ?
O2 Na2 O3 111.30(18) 12 3_665 ?
O2 Na2 O3 110.63(18) 10_665 3_665 ?
O2 Na2 O3 179.3(2) 11_655 3_665 ?
O3 Na2 O3 68.7(2) . 3_665 ?
O2 Na2 O3 179.3(2) 12 2_655 ?
O2 Na2 O3 111.30(18) 10_665 2_655 ?
O2 Na2 O3 110.63(19) 11_655 2_655 ?
O3 Na2 O3 68.7(2) . 2_655 ?
O3 Na2 O3 68.7(2) 3_665 2_655 ?
O2 Na2 Ni2 41.07(14) 12 10_665 ?
O2 Na2 Ni2 41.07(14) 10_665 10_665 ?
O2 Na2 Ni2 41.07(14) 11_655 10_665 ?
O3 Na2 Ni2 139.34(14) . 10_665 ?
O3 Na2 Ni2 139.34(14) 3_665 10_665 ?
O3 Na2 Ni2 139.33(14) 2_655 10_665 ?
O2 Na2 Ni2 138.93(14) 12 . ?
O2 Na2 Ni2 138.93(14) 10_665 . ?
O2 Na2 Ni2 138.93(14) 11_655 . ?
O3 Na2 Ni2 40.66(14) . . ?
O3 Na2 Ni2 40.66(14) 3_665 . ?
O3 Na2 Ni2 40.66(14) 2_655 . ?
Ni2 Na2 Ni2 180.0 10_665 . ?
C5 O2 Ni2 123.3(5) . . ?
C5 O2 Na2 133.2(5) . 10_666 ?
Ni2 O2 Na2 87.1(2) . 10_666 ?
C7 O3 Ni2 124.0(5) . . ?
C7 O3 Na2 130.7(5) . . ?
Ni2 O3 Na2 87.2(2) . . ?
C7 C6 C5 121.3(8) . . ?
C7 C6 H6 119.3 . . ?
C5 C6 H6 119.3 . . ?
O3 C7 C6 129.5(8) . . ?
O3 C7 C8 114.1(8) . . ?
C6 C7 C8 116.3(8) . . ?
F8 C8 F7 108.9(9) . . ?
F8 C8 F9 107.7(8) . . ?
F7 C8 F9 105.6(8) . . ?
F8 C8 C7 110.9(8) . . ?
F7 C8 C7 113.8(8) . . ?
F9 C8 C7 109.7(8) . . ?
O2 C5 C6 130.1(8) . . ?
O2 C5 C4 114.0(7) . . ?
C6 C5 C4 115.9(8) . . ?
F6 C4 F4 108.6(9) . . ?
F6 C4 F5 107.7(8) . . ?
F4 C4 F5 105.4(8) . . ?
F6 C4 C5 115.0(8) . . ?
F4 C4 C5 109.6(8) . . ?
F5 C4 C5 110.1(8) . . ?

loop_
_geom_bond_atom_site_label_1
_geom_bond_atom_site_label_2
_geom_bond_distance
_geom_bond_site_symmetry_2
_geom_bond_publ_flag
Ni1 O1 2.022(5) 6_765 yes
Ni1 O1 2.022(5) 3_765 yes
Ni1 O1 2.022(5) 2_645 yes
Ni1 O1 2.022(5) 5 yes
Ni1 O1 2.022(5) . yes
Ni1 O1 2.022(5) 4_645 yes
Ni1 Na1 3.0978(7) . yes
Ni1 Na1 3.0978(7) 4_645 yes
Na1 O1 2.441(5) . ?
Na1 O1 2.441(5) 9_545 ?
Na1 O1 2.441(5) 3_765 ?
Na1 O1 2.441(5) 8_665 ?
Na1 O1 2.441(5) 2_645 ?
Na1 O1 2.441(5) 7_755 ?
Na1 Ni1 3.0978(7) 7_755 yes
F1 C3 1.340(10) . ?
O1 C2 1.258(11) . ?
C2 C1 1.404(11) . ?
C2 C3 1.545(13) . ?
F3 C3 1.302(13) . ?
C1 C2 1.404(11) 6_765 ?
C1 H1 0.9500 . ?
F2 C3 1.306(13) . ?
Ni2 O2 2.029(5) 3_665 yes
Ni2 O2 2.029(5) . yes
Ni2 O2 2.029(5) 2_655 yes
Ni2 O3 2.030(5) . yes
Ni2 O3 2.030(5) 3_665 yes
Ni2 O3 2.030(5) 2_655 yes
Ni2 Na2 3.084(6) 10_666 yes
Ni2 Na2 3.111(6) . yes
Na2 O2 2.429(6) 12 ?
Na2 O2 2.429(6) 10_665 ?
Na2 O2 2.429(6) 11_655 ?
Na2 O3 2.458(6) . ?
Na2 O3 2.458(6) 3_665 ?
Na2 O3 2.458(6) 2_655 ?
Na2 Ni2 3.084(6) 10_665 yes
O2 C5 1.249(10) . ?
O2 Na2 2.429(6) 10_666 ?
F9 C8 1.350(10) . ?
O3 C7 1.245(10) . ?
F5 C4 1.351(10) . ?
F7 C8 1.332(12) . ?
F4 C4 1.336(12) . ?
F8 C8 1.302(12) . ?
C6 C7 1.406(12) . ?
C6 C5 1.413(11) . ?
C6 H6 0.9500 . ?
F6 C4 1.311(12) . ?
C7 C8 1.524(12) . ?
C5 C4 1.538(12) . ?
